data_7720260
loop_
_publ_author_name
'Ndifon, Peltine'
'Pinder, Emma C.'
'Slater, Christopher H. L.'
'Clemett, Christopher J.'
'McRobbie, Auska A. T.'
'Rayner, Samuel P.'
'Wickramarachchi, Shalith'
'Bertal-Ngaage, Karima'
'Allison, Simon J.'
'Dowey, Rebecca'
'Harmer, Jane'
'Carr, Martin'
'Slate, Anthony J.'
'Phillips, Roger M.'
'Butler, Jonathan A.'
'Rice, Craig R.'
'Whitehead, Martina'

_publ_section_title
;
 Synthesis, characterisation and biological properties of a silver
 helicate which displays enhanced activity towards methicillin-resistant
 <i>Staphylococcus aureus</i> (MRSA).
;
_journal_issue 9
_journal_name_full 'Dalton transactions (Cambridge, England : 2003)'
_journal_page_first 3667
_journal_page_last 3671
_journal_paper_doi 10.1039/d6dt00038j
_journal_volume 55
_journal_year 2026
_chemical_formula_sum 'C24 H17 Ag F3 N5 O3 S2'
_chemical_formula_weight 652.41
_space_group_crystal_system monoclinic
_space_group_IT_number 14
_space_group_name_Hall '-P 2ybc'
_space_group_name_H-M_alt 'P 1 21/c 1'
_atom_sites_solution_hydrogens geom
_audit_creation_method SHELXL-2017/1
_audit_update_record
;
2025-12-17 deposited with the CCDC.	2026-01-29 downloaded from the CCDC.
;
_cell_angle_alpha 90
_cell_angle_beta 102.5260(10)
_cell_angle_gamma 90
_cell_formula_units_Z 4
_cell_length_a 11.8934(3)
_cell_length_b 22.7852(6)
_cell_length_c 9.4540(2)
_cell_measurement_reflns_used 9813
_cell_measurement_temperature 150(2)
_cell_measurement_theta_max 30.53
_cell_measurement_theta_min 2.50
_cell_volume 2500.99(11)
_computing_cell_refinement 'Bruker SAINT'
_computing_data_collection 'Bruker APEX2'
_computing_data_reduction 'Bruker SAINT'
_computing_molecular_graphics 'Bruker SHELXTL'
_computing_publication_material 'Bruker SHELXTL'
_computing_structure_refinement 'SHELXL-2014 (Sheldrick 2014)'
_computing_structure_solution 'SHELXS-97 (Sheldrick 2008)'
_diffrn_ambient_temperature 150(2)
_diffrn_measured_fraction_theta_full 0.995
_diffrn_measured_fraction_theta_max 0.995
_diffrn_measurement_device_type 'Bruker APEX-II CCD'
_diffrn_measurement_method '\f and \w scans'
_diffrn_radiation_type MoK\a
_diffrn_radiation_wavelength 0.71073
_diffrn_reflns_av_R_equivalents 0.0215
_diffrn_reflns_av_unetI/netI 0.0211
_diffrn_reflns_Laue_measured_fraction_full 0.995
_diffrn_reflns_Laue_measured_fraction_max 0.995
_diffrn_reflns_limit_h_max 16
_diffrn_reflns_limit_h_min -16
_diffrn_reflns_limit_k_max 32
_diffrn_reflns_limit_k_min -29
_diffrn_reflns_limit_l_max 10
_diffrn_reflns_limit_l_min -13
_diffrn_reflns_number 26798
_diffrn_reflns_point_group_measured_fraction_full 0.995
_diffrn_reflns_point_group_measured_fraction_max 0.995
_diffrn_reflns_theta_full 25.242
_diffrn_reflns_theta_max 30.534
_diffrn_reflns_theta_min 2.381
_exptl_absorpt_coefficient_mu 1.033
_exptl_absorpt_correction_T_max 0.81
_exptl_absorpt_correction_T_min 0.63
_exptl_absorpt_correction_type multi-scan
_exptl_absorpt_process_details sadabs
_exptl_crystal_colour colourless
_exptl_crystal_density_diffrn 1.733
_exptl_crystal_description block
_exptl_crystal_F_000 1304
_exptl_crystal_size_max 0.2
_exptl_crystal_size_mid 0.15
_exptl_crystal_size_min 0.11
_refine_diff_density_max 1.114
_refine_diff_density_min -0.603
_refine_diff_density_rms 0.070
_refine_ls_extinction_method none
_refine_ls_goodness_of_fit_ref 1.109
_refine_ls_hydrogen_treatment constr
_refine_ls_matrix_type full
_refine_ls_number_parameters 343
_refine_ls_number_reflns 7611
_refine_ls_number_restraints 0
_refine_ls_restrained_S_all 1.109
_refine_ls_R_factor_all 0.0369
_refine_ls_R_factor_gt 0.0325
_refine_ls_shift/su_max 0.001
_refine_ls_shift/su_mean 0.000
_refine_ls_structure_factor_coef Fsqd
_refine_ls_weighting_details 'w=1/[\s^2^(Fo^2^)+(0.0212P)^2^+2.7259P] where P=(Fo^2^+2Fc^2^)/3'
_refine_ls_weighting_scheme calc
_refine_ls_wR_factor_gt 0.0719
_refine_ls_wR_factor_ref 0.0739
_reflns_Friedel_coverage 0.000
_reflns_number_gt 6905
_reflns_number_total 7611
_reflns_threshold_expression 'I > 2\s(I)'
_cod_data_source_file d6dt00038j2.cif
_cod_data_source_block MW_Ltzpy_Ag2_0ma_a
_cod_depositor_comments 'Adding full bibliography for 7720259--7720260.cif.'
_cod_original_sg_symbol_H-M 'P 21/c'
_cod_database_code 7720260
_shelx_shelxl_version_number 2017/1
_shelx_space_group_comment
;
The symmetry employed for this shelxl refinement is uniquely defined
by the following loop, which should always be used as a source of
symmetry information in preference to the above space-group names.
They are only intended as comments.
;

loop_
_space_group_symop_operation_xyz
'x, y, z'
'-x, y+1/2, -z+1/2'
'-x, -y, -z'
'x, -y-1/2, z-1/2'

loop_
_atom_site_label
_atom_site_type_symbol
_atom_site_fract_x
_atom_site_fract_y
_atom_site_fract_z
_atom_site_U_iso_or_equiv
_atom_site_adp_type
_atom_site_occupancy
_atom_site_site_symmetry_order
_atom_site_calc_flag
_atom_site_refinement_flags_posn
_atom_site_refinement_flags_adp
_atom_site_refinement_flags_occupancy
_atom_site_disorder_assembly
_atom_site_disorder_group
Ag1 Ag 0.20401(2) 0.11402(2) 0.40612(2) 0.02925(5) Uani 1 1 d . . . . .
S1 S 0.36271(4) 0.30338(2) 0.35212(6) 0.02983(10) Uani 1 1 d . . . . .
S2 S 0.66082(4) 0.40799(3) 0.32702(5) 0.02876(10) Uani 1 1 d . . . . .
F1 F 0.59783(17) 0.42283(10) 0.04749(16) 0.0724(6) Uani 1 1 d . . . . .
F2 F 0.50516(13) 0.35513(9) 0.13027(16) 0.0564(5) Uani 1 1 d . . . . .
F3 F 0.67918(17) 0.34145(10) 0.1070(2) 0.0740(6) Uani 1 1 d . . . . .
N1 N 0.35105(13) 0.12952(7) 0.30100(17) 0.0241(3) Uani 1 1 d . . . . .
N2 N 0.25300(12) 0.21908(7) 0.44024(16) 0.0192(3) Uani 1 1 d . . . . .
N3 N -0.08391(13) 0.39694(7) 0.81967(16) 0.0211(3) Uani 1 1 d . . . . .
N4 N 0.01953(12) 0.40881(7) 0.90546(16) 0.0198(3) Uani 1 1 d . . . . .
N5 N 0.20006(13) 0.43502(7) 1.12917(17) 0.0230(3) Uani 1 1 d . . . . .
O1 O 0.57068(14) 0.44642(9) 0.3498(2) 0.0445(4) Uani 1 1 d . . . . .
O2 O 0.67304(16) 0.35552(10) 0.4125(2) 0.0513(5) Uani 1 1 d . . . . .
O3 O 0.76655(14) 0.43699(10) 0.31901(18) 0.0478(5) Uani 1 1 d . . . . .
C1 C 0.40232(18) 0.08688(10) 0.2394(2) 0.0311(4) Uani 1 1 d . . . . .
H1 H 0.373745 0.047926 0.238876 0.037 Uiso 1 1 calc R U . . .
C2 C 0.49557(19) 0.09774(12) 0.1765(2) 0.0379(5) Uani 1 1 d . . . . .
H2 H 0.528431 0.066960 0.131060 0.045 Uiso 1 1 calc R U . . .
C3 C 0.53953(18) 0.15357(12) 0.1811(2) 0.0387(5) Uani 1 1 d . . . . .
H3 H 0.603106 0.161924 0.138462 0.046 Uiso 1 1 calc R U . . .
C4 C 0.49019(17) 0.19763(11) 0.2485(2) 0.0327(4) Uani 1 1 d . . . . .
H4 H 0.521034 0.236246 0.255981 0.039 Uiso 1 1 calc R U . . .
C5 C 0.39455(15) 0.18417(9) 0.30503(19) 0.0234(3) Uani 1 1 d . . . . .
C6 C 0.33432(15) 0.23001(8) 0.36984(19) 0.0210(3) Uani 1 1 d . . . . .
C7 C 0.26004(17) 0.32005(9) 0.4453(2) 0.0271(4) Uani 1 1 d . . . . .
H7 H 0.240322 0.358836 0.467754 0.033 Uiso 1 1 calc R U . . .
C8 C 0.20935(15) 0.27048(8) 0.48396(18) 0.0201(3) Uani 1 1 d . . . . .
C9 C 0.11502(15) 0.26958(8) 0.56242(18) 0.0197(3) Uani 1 1 d . . . . .
C10 C 0.05764(16) 0.32178(8) 0.58253(19) 0.0221(3) Uani 1 1 d . . . . .
H10 H 0.080463 0.357552 0.545425 0.026 Uiso 1 1 calc R U . . .
C11 C -0.03152(15) 0.32209(8) 0.65534(19) 0.0223(3) Uani 1 1 d . . . . .
C12 C -0.06537(16) 0.26977(9) 0.7099(2) 0.0265(4) Uani 1 1 d . . . . .
H12 H -0.126435 0.269704 0.760153 0.032 Uiso 1 1 calc R U . . .
C13 C -0.00987(17) 0.21776(9) 0.6909(2) 0.0265(4) Uani 1 1 d . . . . .
H13 H -0.033325 0.182062 0.727690 0.032 Uiso 1 1 calc R U . . .
C14 C 0.08017(16) 0.21770(8) 0.6181(2) 0.0229(3) Uani 1 1 d . . . . .
H14 H 0.118146 0.181940 0.606200 0.028 Uiso 1 1 calc R U . . .
C15 C -0.09347(17) 0.37881(9) 0.6696(2) 0.0269(4) Uani 1 1 d . . . . .
H15A H -0.061481 0.410114 0.617241 0.032 Uiso 1 1 calc R U . . .
H15B H -0.175935 0.374170 0.622877 0.032 Uiso 1 1 calc R U . . .
C16 C -0.16999(15) 0.40771(9) 0.8884(2) 0.0251(4) Uani 1 1 d . . . . .
H16 H -0.249949 0.402758 0.848931 0.030 Uiso 1 1 calc R U . . .
C17 C -0.12143(15) 0.42711(8) 1.0257(2) 0.0231(3) Uani 1 1 d . . . . .
H17 H -0.159798 0.438356 1.099706 0.028 Uiso 1 1 calc R U . . .
C18 C -0.00250(14) 0.42658(7) 1.03193(18) 0.0183(3) Uani 1 1 d . . . . .
C19 C 0.09335(15) 0.44172(7) 1.15289(19) 0.0202(3) Uani 1 1 d . . . . .
C20 C 0.07305(18) 0.46160(8) 1.2844(2) 0.0266(4) Uani 1 1 d . . . . .
H20 H -0.003189 0.464488 1.299370 0.032 Uiso 1 1 calc R U . . .
C21 C 0.1671(2) 0.47714(9) 1.3933(2) 0.0321(4) Uani 1 1 d . . . . .
H21 H 0.156112 0.490961 1.484158 0.038 Uiso 1 1 calc R U . . .
C22 C 0.27680(19) 0.47217(9) 1.3674(2) 0.0325(4) Uani 1 1 d . . . . .
H22 H 0.342210 0.483432 1.439218 0.039 Uiso 1 1 calc R U . . .
C23 C 0.28949(17) 0.45054(9) 1.2354(2) 0.0291(4) Uani 1 1 d . . . . .
H23 H 0.365105 0.446456 1.218882 0.035 Uiso 1 1 calc R U . . .
C24 C 0.6083(2) 0.38050(12) 0.1441(2) 0.0413(6) Uani 1 1 d . . . . .

loop_
_atom_site_aniso_label
_atom_site_aniso_U_11
_atom_site_aniso_U_22
_atom_site_aniso_U_33
_atom_site_aniso_U_23
_atom_site_aniso_U_13
_atom_site_aniso_U_12
Ag1 0.02875(8) 0.02693(8) 0.03703(9) -0.00190(6) 0.01806(6) -0.00387(5)
S1 0.0316(2) 0.0287(2) 0.0323(2) -0.00052(19) 0.01386(19) -0.00994(18)
S2 0.0236(2) 0.0448(3) 0.0179(2) -0.00501(19) 0.00469(16) -0.00740(19)
F1 0.0753(12) 0.1113(17) 0.0247(7) 0.0170(9) -0.0022(7) -0.0427(11)
F2 0.0465(8) 0.0891(13) 0.0349(7) -0.0185(8) 0.0121(6) -0.0421(9)
F3 0.0714(12) 0.0892(15) 0.0737(12) -0.0499(11) 0.0427(10) -0.0272(11)
N1 0.0229(7) 0.0309(8) 0.0196(7) 0.0000(6) 0.0072(6) 0.0056(6)
N2 0.0181(6) 0.0215(7) 0.0185(7) -0.0001(5) 0.0049(5) -0.0003(5)
N3 0.0212(7) 0.0212(7) 0.0197(7) -0.0040(5) 0.0019(5) 0.0031(5)
N4 0.0197(6) 0.0198(7) 0.0195(7) -0.0018(5) 0.0036(5) 0.0017(5)
N5 0.0221(7) 0.0197(7) 0.0262(8) -0.0006(6) 0.0027(6) -0.0010(5)
O1 0.0360(8) 0.0506(10) 0.0472(10) -0.0148(8) 0.0095(7) -0.0012(7)
O2 0.0445(10) 0.0682(13) 0.0394(10) 0.0177(9) 0.0050(8) 0.0023(9)
O3 0.0358(8) 0.0797(14) 0.0303(8) -0.0201(8) 0.0122(7) -0.0285(9)
C1 0.0304(9) 0.0383(11) 0.0244(9) -0.0015(8) 0.0053(7) 0.0126(8)
C2 0.0313(10) 0.0582(15) 0.0252(10) -0.0006(9) 0.0084(8) 0.0215(10)
C3 0.0242(9) 0.0661(16) 0.0293(10) 0.0081(10) 0.0132(8) 0.0134(10)
C4 0.0233(9) 0.0484(13) 0.0294(10) 0.0083(9) 0.0121(7) 0.0032(8)
C5 0.0185(7) 0.0343(10) 0.0182(8) 0.0033(7) 0.0055(6) 0.0041(7)
C6 0.0197(7) 0.0250(8) 0.0183(8) 0.0008(6) 0.0040(6) -0.0019(6)
C7 0.0321(9) 0.0228(8) 0.0283(9) -0.0034(7) 0.0107(8) -0.0054(7)
C8 0.0226(7) 0.0206(8) 0.0170(7) -0.0016(6) 0.0041(6) -0.0015(6)
C9 0.0222(7) 0.0197(7) 0.0167(7) -0.0026(6) 0.0031(6) -0.0002(6)
C10 0.0272(8) 0.0187(8) 0.0197(8) -0.0011(6) 0.0039(6) 0.0011(6)
C11 0.0240(8) 0.0234(8) 0.0179(8) -0.0045(6) 0.0009(6) 0.0045(6)
C12 0.0254(8) 0.0297(9) 0.0264(9) -0.0045(7) 0.0098(7) 0.0002(7)
C13 0.0321(9) 0.0233(8) 0.0271(9) -0.0024(7) 0.0130(7) -0.0035(7)
C14 0.0289(9) 0.0184(8) 0.0230(8) -0.0028(6) 0.0089(7) 0.0006(6)
C15 0.0305(9) 0.0286(9) 0.0194(8) -0.0032(7) 0.0007(7) 0.0096(7)
C16 0.0185(7) 0.0267(9) 0.0304(9) -0.0035(7) 0.0056(7) 0.0007(6)
C17 0.0209(8) 0.0259(8) 0.0242(8) -0.0042(7) 0.0084(6) -0.0016(6)
C18 0.0208(7) 0.0144(7) 0.0195(7) -0.0012(6) 0.0041(6) 0.0007(5)
C19 0.0243(8) 0.0147(7) 0.0209(8) -0.0011(6) 0.0031(6) -0.0001(6)
C20 0.0339(9) 0.0213(8) 0.0240(9) -0.0035(7) 0.0052(7) 0.0031(7)
C21 0.0470(12) 0.0234(9) 0.0225(9) -0.0039(7) 0.0002(8) 0.0019(8)
C22 0.0378(11) 0.0218(9) 0.0302(10) 0.0011(7) -0.0096(8) -0.0042(7)
C23 0.0253(9) 0.0239(9) 0.0349(10) 0.0008(8) -0.0008(7) -0.0030(7)
C24 0.0393(12) 0.0625(16) 0.0246(10) -0.0119(10) 0.0124(9) -0.0251(11)

loop_
_atom_type_symbol
_atom_type_description
_atom_type_scat_dispersion_real
_atom_type_scat_dispersion_imag
_atom_type_scat_source
C C 0.0033 0.0016 'International Tables Vol C Tables 4.2.6.8 and 6.1.1.4'
H H 0.0000 0.0000 'International Tables Vol C Tables 4.2.6.8 and 6.1.1.4'
Ag Ag -0.8971 1.1015 'International Tables Vol C Tables 4.2.6.8 and 6.1.1.4'
F F 0.0171 0.0103 'International Tables Vol C Tables 4.2.6.8 and 6.1.1.4'
N N 0.0061 0.0033 'International Tables Vol C Tables 4.2.6.8 and 6.1.1.4'
O O 0.0106 0.0060 'International Tables Vol C Tables 4.2.6.8 and 6.1.1.4'
S S 0.1246 0.1234 'International Tables Vol C Tables 4.2.6.8 and 6.1.1.4'

loop_
_geom_angle_atom_site_label_1
_geom_angle_atom_site_label_2
_geom_angle_atom_site_label_3
_geom_angle
_geom_angle_site_symmetry_1
_geom_angle_site_symmetry_3
_geom_angle_publ_flag
N1 Ag1 N4 153.74(6) . 4_565 ?
N1 Ag1 N5 129.51(5) . 4_565 ?
N4 Ag1 N5 71.93(5) 4_565 4_565 ?
N1 Ag1 N2 73.59(5) . . ?
N4 Ag1 N2 115.24(5) 4_565 . ?
N5 Ag1 N2 112.73(5) 4_565 . ?
C7 S1 C6 89.34(9) . . ?
O2 S2 O1 114.32(12) . . ?
O2 S2 O3 115.50(12) . . ?
O1 S2 O3 114.70(12) . . ?
O2 S2 C24 102.76(13) . . ?
O1 S2 C24 103.86(12) . . ?
O3 S2 C24 103.42(10) . . ?
C1 N1 C5 118.24(17) . . ?
C1 N1 Ag1 123.65(15) . . ?
C5 N1 Ag1 118.04(12) . . ?
C6 N2 C8 110.95(15) . . ?
C6 N2 Ag1 107.28(11) . . ?
C8 N2 Ag1 140.23(11) . . ?
N4 N3 C16 111.30(15) . . ?
N4 N3 C15 120.75(15) . . ?
C16 N3 C15 127.81(16) . . ?
C18 N4 N3 105.55(14) . . ?
C18 N4 Ag1 116.46(11) . 4_566 ?
N3 N4 Ag1 135.84(11) . 4_566 ?
C23 N5 C19 117.96(17) . . ?
C23 N5 Ag1 128.15(13) . 4_566 ?
C19 N5 Ag1 113.53(11) . 4_566 ?
N1 C1 C2 122.4(2) . . ?
N1 C1 H1 118.8 . . ?
C2 C1 H1 118.8 . . ?
C3 C2 C1 119.1(2) . . ?
C3 C2 H2 120.5 . . ?
C1 C2 H2 120.5 . . ?
C2 C3 C4 119.3(2) . . ?
C2 C3 H3 120.4 . . ?
C4 C3 H3 120.4 . . ?
C3 C4 C5 118.7(2) . . ?
C3 C4 H4 120.7 . . ?
C5 C4 H4 120.7 . . ?
N1 C5 C4 122.29(18) . . ?
N1 C5 C6 116.70(15) . . ?
C4 C5 C6 121.00(19) . . ?
N2 C6 C5 123.72(17) . . ?
N2 C6 S1 114.57(14) . . ?
C5 C6 S1 121.67(13) . . ?
C8 C7 S1 111.26(15) . . ?
C8 C7 H7 124.4 . . ?
S1 C7 H7 124.4 . . ?
C7 C8 N2 113.88(16) . . ?
C7 C8 C9 125.05(17) . . ?
N2 C8 C9 121.06(15) . . ?
C14 C9 C10 118.32(16) . . ?
C14 C9 C8 121.57(16) . . ?
C10 C9 C8 120.12(16) . . ?
C11 C10 C9 121.26(17) . . ?
C11 C10 H10 119.4 . . ?
C9 C10 H10 119.4 . . ?
C10 C11 C12 119.62(17) . . ?
C10 C11 C15 119.39(17) . . ?
C12 C11 C15 120.95(17) . . ?
C13 C12 C11 119.95(17) . . ?
C13 C12 H12 120.0 . . ?
C11 C12 H12 120.0 . . ?
C12 C13 C14 120.22(18) . . ?
C12 C13 H13 119.9 . . ?
C14 C13 H13 119.9 . . ?
C9 C14 C13 120.63(17) . . ?
C9 C14 H14 119.7 . . ?
C13 C14 H14 119.7 . . ?
N3 C15 C11 113.15(15) . . ?
N3 C15 H15A 108.9 . . ?
C11 C15 H15A 108.9 . . ?
N3 C15 H15B 108.9 . . ?
C11 C15 H15B 108.9 . . ?
H15A C15 H15B 107.8 . . ?
N3 C16 C17 107.82(16) . . ?
N3 C16 H16 126.1 . . ?
C17 C16 H16 126.1 . . ?
C16 C17 C18 104.51(15) . . ?
C16 C17 H17 127.7 . . ?
C18 C17 H17 127.7 . . ?
N4 C18 C17 110.80(15) . . ?
N4 C18 C19 119.74(15) . . ?
C17 C18 C19 129.47(16) . . ?
N5 C19 C20 122.59(17) . . ?
N5 C19 C18 116.38(15) . . ?
C20 C19 C18 121.03(17) . . ?
C21 C20 C19 118.44(19) . . ?
C21 C20 H20 120.8 . . ?
C19 C20 H20 120.8 . . ?
C22 C21 C20 119.06(19) . . ?
C22 C21 H21 120.5 . . ?
C20 C21 H21 120.5 . . ?
C23 C22 C21 118.78(18) . . ?
C23 C22 H22 120.6 . . ?
C21 C22 H22 120.6 . . ?
N5 C23 C22 123.11(19) . . ?
N5 C23 H23 118.4 . . ?
C22 C23 H23 118.4 . . ?
F1 C24 F3 106.2(2) . . ?
F1 C24 F2 107.6(2) . . ?
F3 C24 F2 107.9(2) . . ?
F1 C24 S2 111.67(18) . . ?
F3 C24 S2 112.12(19) . . ?
F2 C24 S2 111.13(15) . . ?

loop_
_geom_bond_atom_site_label_1
_geom_bond_atom_site_label_2
_geom_bond_distance
_geom_bond_site_symmetry_2
_geom_bond_publ_flag
Ag1 N1 2.2193(16) . ?
Ag1 N4 2.2535(14) 4_565 ?
Ag1 N5 2.3958(16) 4_565 ?
Ag1 N2 2.4683(15) . ?
S1 C7 1.697(2) . ?
S1 C6 1.7208(19) . ?
S2 O2 1.433(2) . ?
S2 O1 1.4363(18) . ?
S2 O3 1.4369(16) . ?
S2 C24 1.818(2) . ?
F1 C24 1.315(3) . ?
F2 C24 1.337(2) . ?
F3 C24 1.324(3) . ?
N1 C1 1.345(2) . ?
N1 C5 1.346(3) . ?
N2 C6 1.311(2) . ?
N2 C8 1.380(2) . ?
N3 N4 1.346(2) . ?
N3 C16 1.349(2) . ?
N3 C15 1.459(2) . ?
N4 C18 1.341(2) . ?
N5 C23 1.342(2) . ?
N5 C19 1.345(2) . ?
C1 C2 1.389(3) . ?
C1 H1 0.9500 . ?
C2 C3 1.372(4) . ?
C2 H2 0.9500 . ?
C3 C4 1.386(3) . ?
C3 H3 0.9500 . ?
C4 C5 1.392(3) . ?
C4 H4 0.9500 . ?
C5 C6 1.473(3) . ?
C7 C8 1.367(3) . ?
C7 H7 0.9500 . ?
C8 C9 1.473(2) . ?
C9 C14 1.393(2) . ?
C9 C10 1.405(2) . ?
C10 C11 1.384(3) . ?
C10 H10 0.9500 . ?
C11 C12 1.393(3) . ?
C11 C15 1.508(2) . ?
C12 C13 1.387(3) . ?
C12 H12 0.9500 . ?
C13 C14 1.393(3) . ?
C13 H13 0.9500 . ?
C14 H14 0.9500 . ?
C15 H15A 0.9900 . ?
C15 H15B 0.9900 . ?
C16 C17 1.374(3) . ?
C16 H16 0.9500 . ?
C17 C18 1.403(2) . ?
C17 H17 0.9500 . ?
C18 C19 1.470(2) . ?
C19 C20 1.392(3) . ?
C20 C21 1.392(3) . ?
C20 H20 0.9500 . ?
C21 C22 1.383(3) . ?
C21 H21 0.9500 . ?
C22 C23 1.381(3) . ?
C22 H22 0.9500 . ?
C23 H23 0.9500 . ?
